data_2213031
loop_
_publ_author_name
'F\"arnb\"ack, Magnus'
'S\"oderman, Peter'
'Eriksson, Lars'
'Widmalm, G\"oran'

_publ_section_title
;Methyl
 3,4,6-tri-<i>O</i>-acetyl-2-deoxy-2-azido-\a-<small>D</small>-galactopyranosyl-(1\\rightarrow
 2)-[3,4,6-tri-<i>O</i>-acetyl-2-deoxy-2-phthalimido-\b-<small>D</small>-glucopyranosyl-(1\\rightarrow
 3)]-4-<i>O</i>-benzoyl-\a-<small>L</small>-rhamnopyranoside <i>n</i>-hexane
 0.1-solvate
;
_journal_coeditor_code SU2003
_journal_issue 4
_journal_name_full 'Acta Crystallographica Section E'
_journal_page_first o1581
_journal_page_last o1583
_journal_paper_doi 10.1107/S1600536807009348
_journal_volume 63
_journal_year 2007
_chemical_formula_iupac 'C51 H56 N4 O21, 0.1C6 H14'
_chemical_formula_moiety 'C51 H56 N4 O21, 0.1(C6 H14)'
_chemical_formula_sum 'C51.6 H57.4 N4 O21'
_chemical_formula_weight 1069.62
_chemical_name_systematic
;
Methyl 3,4,6-tri-O-acetyl-2-deoxy-2-azido-\a-D-galactopyranosyl-
(1\\rightarrow2)-[3,4,6-tri-O-acetyl-2-deoxy-2-phthalimido-\b-D-
glucopyranosyl-(1\\rightarrow3)]-4-O-benzoyl-\a-L-
rhamnopyranoside n-hexane 0.1-solvate
;
_space_group_IT_number 1
_symmetry_cell_setting triclinic
_symmetry_space_group_name_Hall 'P 1'
_symmetry_space_group_name_H-M 'P 1'
_atom_sites_solution_hydrogens geom
_atom_sites_solution_primary direct
_atom_sites_solution_secondary difmap
_audit_creation_method 'Manual editing of cif produced by SHELXL-97 '
_cell_angle_alpha 77.99(7)
_cell_angle_beta 81.52(4)
_cell_angle_gamma 64.67(6)
_cell_formula_units_Z 2
_cell_length_a 11.344(4)
_cell_length_b 13.152(9)
_cell_length_c 20.863(8)
_cell_measurement_reflns_used 854
_cell_measurement_temperature 293(2)
_cell_measurement_theta_max 26.0
_cell_measurement_theta_min 1.8
_cell_volume 2746(3)
_computing_cell_refinement 'CELL in IPDS-I Software'
_computing_data_collection 'EXPOSE in IPDS-I Software (Stoe & Cie, 1997)'
_computing_data_reduction 'INTEGRATE in IPDS-I Software'
_computing_molecular_graphics 'DIAMOND (Bergerhoff, (1996)'
_computing_publication_material 'PLATON (Spek, 2003)'
_computing_structure_refinement 'SHELXL97 (Sheldrick, 1997)'
_computing_structure_solution 'SHELXS97 (Sheldrick, 1997)'
_diffrn_ambient_temperature 293(2)
_diffrn_detector_area_resol_mean 6
_diffrn_measured_fraction_theta_full 0.973
_diffrn_measured_fraction_theta_max 0.973
_diffrn_measurement_device_type 'Stoe IPDS'
_diffrn_measurement_method \f
_diffrn_radiation_monochromator graphite
_diffrn_radiation_source 'Rotating anode'
_diffrn_radiation_type MoK\a
_diffrn_radiation_wavelength 0.71070
_diffrn_reflns_av_R_equivalents 0.0747
_diffrn_reflns_av_sigmaI/netI 0.1144
_diffrn_reflns_limit_h_max 13
_diffrn_reflns_limit_h_min -13
_diffrn_reflns_limit_k_max 16
_diffrn_reflns_limit_k_min -16
_diffrn_reflns_limit_l_max 25
_diffrn_reflns_limit_l_min -25
_diffrn_reflns_number 37967
_diffrn_reflns_theta_full 25.96
_diffrn_reflns_theta_max 25.96
_diffrn_reflns_theta_min 1.74
_diffrn_standards_decay_% 0
_diffrn_standards_number 0
_exptl_absorpt_coefficient_mu 0.101
_exptl_absorpt_correction_type none
_exptl_crystal_colour colourless
_exptl_crystal_density_diffrn 1.294
_exptl_crystal_density_method 'not measured'
_exptl_crystal_description prism
_exptl_crystal_F_000 1126
_exptl_crystal_size_max 0.25
_exptl_crystal_size_mid 0.20
_exptl_crystal_size_min 0.10
_refine_diff_density_max 0.360
_refine_diff_density_min -0.273
_refine_ls_extinction_coef 0.0179(14)
_refine_ls_extinction_expression Fc^*^=kFc[1+0.001xFc^2^\l^3^/sin(2\q)]^-1/4^
_refine_ls_extinction_method SHELXL97
_refine_ls_goodness_of_fit_ref 0.858
_refine_ls_hydrogen_treatment constr
_refine_ls_matrix_type full
_refine_ls_number_parameters 1394
_refine_ls_number_reflns 20079
_refine_ls_number_restraints 427
_refine_ls_restrained_S_all 0.868
_refine_ls_R_factor_all 0.1130
_refine_ls_R_factor_gt 0.0670
_refine_ls_shift/su_max 0.001
_refine_ls_shift/su_mean 0.000
_refine_ls_structure_factor_coef Fsqd
_refine_ls_weighting_details 'calc w=1/[\s^2^(Fo^2^)+(0.1119P)^2^] where P=(Fo^2^+2Fc^2^)/3'
_refine_ls_weighting_scheme calc
_refine_ls_wR_factor_gt 0.1669
_refine_ls_wR_factor_ref 0.1867
_reflns_number_gt 10276
_reflns_number_total 20079
_reflns_threshold_expression I>2\s(I)
_cod_data_source_file su2003.cif
_cod_data_source_block I
_cod_database_code 2213031
_cod_database_fobs_code 2213031

loop_
_symmetry_equiv_pos_as_xyz
'x, y, z'

loop_
_atom_site_type_symbol
_atom_site_label
_atom_site_fract_x
_atom_site_fract_y
_atom_site_fract_z
_atom_site_U_iso_or_equiv
_atom_site_adp_type
_atom_site_calc_flag
_atom_site_refinement_flags
_atom_site_occupancy
_atom_site_disorder_assembly
_atom_site_disorder_group
C C11 0.2966(5) 0.8716(4) 0.9896(2) 0.0566(11) Uani d U 1 . .
H H11 0.2184 0.8583 0.9885 0.068 Uiso calc R 1 . .
O O11 0.2923(3) 0.9704(3) 0.94445(17) 0.0669(9) Uani d U 1 . .
C C11A 0.1658(7) 1.0631(6) 0.9484(4) 0.102(2) Uani d U 1 . .
H H11A 0.1656 1.1287 0.9178 0.153 Uiso calc R 1 . .
H H11B 0.1464 1.0810 0.9922 0.153 Uiso calc R 1 . .
H H11C 0.1009 1.0415 0.9380 0.153 Uiso calc R 1 . .
C C12 0.4206(4) 0.7739(4) 0.9657(2) 0.0505(10) Uani d U 1 . .
H H12 0.4143 0.7729 0.9195 0.061 Uiso calc R 1 . .
O O12 0.4291(3) 0.6659(3) 1.00437(15) 0.0577(8) Uani d U 1 . .
C C13 0.5450(4) 0.7841(4) 0.9724(2) 0.0475(10) Uani d U 1 . .
H H13 0.5494 0.8508 0.9426 0.057 Uiso calc R 1 . .
O O13 0.6563(3) 0.6792(3) 0.95717(15) 0.0555(8) Uani d U 1 . .
C C14 0.5519(5) 0.7933(4) 1.0443(2) 0.0593(11) Uani d U 1 . .
H H14 0.5637 0.7218 1.0739 0.071 Uiso calc R 1 . .
O O14 0.6577(3) 0.8263(3) 1.04613(16) 0.0632(8) Uani d U 1 . .
C C14A 0.7643(5) 0.7609(5) 1.0842(3) 0.0686(13) Uani d U 1 . .
O O14A 0.7728(5) 0.6611(4) 1.1103(2) 0.0997(13) Uani d U 1 . .
C C14B 0.8427(5) 0.8117(5) 1.0919(2) 0.0636(12) Uani d U 1 . .
C C14C 0.9605(6) 0.7525(5) 1.1192(3) 0.0773(15) Uani d U 1 . .
H H14C 0.9887 0.6739 1.1308 0.093 Uiso calc R 1 . .
C C14D 1.0375(8) 0.7978(7) 1.1304(4) 0.104(2) Uani d U 1 . .
H H14D 1.1132 0.7525 1.1523 0.125 Uiso calc R 1 . .
C C14E 1.0043(7) 0.9181(6) 1.1087(3) 0.0912(17) Uani d U 1 . .
H H14E 1.0572 0.9524 1.1153 0.109 Uiso calc R 1 . .
C C14F 0.8891(7) 0.9789(7) 1.0775(3) 0.0950(18) Uani d U 1 . .
H H14F 0.8601 1.0572 1.0641 0.114 Uiso calc R 1 . .
C C14G 0.8137(6) 0.9197(5) 1.0660(3) 0.0769(15) Uani d U 1 . .
H H14G 0.7432 0.9587 1.0397 0.092 Uiso calc R 1 . .
C C15 0.4256(5) 0.8925(5) 1.0634(3) 0.0663(13) Uani d U 1 . .
H H15 0.4234 0.9633 1.0357 0.080 Uiso calc R 1 . .
O O15 0.3133(4) 0.8803(3) 1.05535(17) 0.0675(9) Uani d U 1 . .
C C16 0.4219(7) 0.9038(6) 1.1354(3) 0.0893(17) Uani d U 1 . .
H H16A 0.3433 0.9672 1.1461 0.134 Uiso calc R 1 . .
H H16B 0.4965 0.9160 1.1421 0.134 Uiso calc R 1 . .
H H16C 0.4237 0.8351 1.1632 0.134 Uiso calc R 1 . .
C C21 0.3437(5) 0.6256(4) 0.9876(2) 0.0543(11) Uani d U 1 . .
H H21 0.2535 0.6832 0.9898 0.065 Uiso calc R 1 . .
C C22 0.3579(5) 0.5181(4) 1.0371(2) 0.0626(12) Uani d U 1 . .
H H22 0.3027 0.4859 1.0246 0.075 Uiso calc R 1 . .
N N22A 0.3087(5) 0.5505(5) 1.1023(2) 0.0829(13) Uani d U 1 . .
N N22B 0.3732(5) 0.5793(4) 1.1284(2) 0.0730(12) Uani d U 1 . .
N N22C 0.4251(6) 0.6122(5) 1.1591(3) 0.0897(15) Uani d U 1 . .
C C23 0.5003(5) 0.4249(5) 1.0392(3) 0.0657(12) Uani d U 1 . .
H H23 0.5622 0.4478 1.0538 0.079 Uiso calc R 1 . .
O O23 0.4926(4) 0.3288(3) 1.0768(2) 0.0894(11) Uani d DU 1 . .
C C23A 0.5902(10) 0.2589(7) 1.1226(4) 0.108(2) Uani d DU 1 . .
O O23A 0.6669(8) 0.2840(6) 1.1274(4) 0.149(3) Uani d DU 1 . .
C C23B 0.5660(8) 0.1621(7) 1.1542(4) 0.110(2) Uani d DU 1 . .
H H23A 0.4875 0.1667 1.1392 0.165 Uiso calc R 1 . .
H H23B 0.5561 0.1603 1.2008 0.165 Uiso calc R 1 . .
H H23C 0.6382 0.0939 1.1437 0.165 Uiso calc R 1 . .
C C24 0.5316(6) 0.3983(5) 0.9694(3) 0.0716(13) Uani d U 1 . .
H H24 0.6228 0.3430 0.9663 0.086 Uiso calc R 1 . .
O O24 0.4505(5) 0.3480(4) 0.9502(2) 0.0985(13) Uani d DU 1 . .
C C24A 0.5010(13) 0.2314(8) 0.9582(4) 0.137(3) Uani d DU 1 . .
O O24A 0.6125(9) 0.1727(6) 0.9724(4) 0.154(2) Uani d DU 1 . .
C C24B 0.395(2) 0.1970(15) 0.9512(13) 0.344(17) Uani d DU 1 . .
H H24A 0.3190 0.2636 0.9372 0.517 Uiso calc R 1 . .
H H24B 0.3748 0.1584 0.9927 0.517 Uiso calc R 1 . .
H H24C 0.4240 0.1469 0.9192 0.517 Uiso calc R 1 . .
C C25 0.5189(5) 0.5075(4) 0.9178(2) 0.0639(12) Uani d U 1 . .
H H25 0.5791 0.5394 0.9245 0.077 Uiso calc R 1 . .
O O25 0.3808(3) 0.5909(3) 0.92068(15) 0.0581(8) Uani d U 1 . .
C C26 0.5352(5) 0.4810(4) 0.8445(2) 0.0648(13) Uani d U 1 . .
H H26A 0.5051 0.4228 0.8429 0.078 Uiso calc R 1 . .
H H26B 0.4881 0.5492 0.8143 0.078 Uiso calc R 1 . .
O O26 0.6820(6) 0.4389(5) 0.8292(3) 0.1227(16) Uani d DU 1 . .
C C26A 0.7397(14) 0.3364(13) 0.8062(6) 0.210(7) Uani d DU 1 . .
O O26A 0.6696(19) 0.2911(15) 0.8044(12) 0.374(12) Uani d DU 1 . .
C C26B 0.8819(9) 0.3132(7) 0.7926(5) 0.123(3) Uani d DU 1 . .
H H26C 0.8932 0.3818 0.7917 0.185 Uiso calc R 1 . .
H H26D 0.9123 0.2877 0.7510 0.185 Uiso calc R 1 . .
H H26E 0.9312 0.2554 0.8266 0.185 Uiso calc R 1 . .
C C31 0.7583(4) 0.6934(4) 0.9168(2) 0.0508(10) Uani d U 1 . .
H H31 0.7946 0.7338 0.9369 0.061 Uiso calc R 1 . .
C C32 0.8588(4) 0.5769(3) 0.9103(2) 0.0454(9) Uani d U 1 . .
H H32 0.8109 0.5407 0.8950 0.055 Uiso calc R 1 . .
N N32 0.9147(4) 0.5017(3) 0.96741(18) 0.0551(9) Uani d U 1 . .
C C32A 1.0002(5) 0.5170(4) 1.0041(2) 0.0580(11) Uani d U 1 . .
O O32A 1.0340(4) 0.5967(3) 0.99190(18) 0.0759(10) Uani d U 1 . .
C C32B 0.8967(5) 0.4050(4) 0.9961(3) 0.0634(12) Uani d U 1 . .
O O32B 0.8369(5) 0.3679(4) 0.9680(2) 0.0974(13) Uani d U 1 . .
C C32C 1.0338(4) 0.4226(4) 1.0548(2) 0.0472(10) Uani d U 1 . .
C C32D 1.1141(6) 0.3989(5) 1.1100(3) 0.0719(14) Uani d U 1 . .
H H32D 1.1453 0.4492 1.1188 0.086 Uiso calc R 1 . .
C C32E 1.1377(6) 0.2915(5) 1.1479(3) 0.0805(15) Uani d U 1 . .
H H32E 1.2045 0.2620 1.1764 0.097 Uiso calc R 1 . .
C C32F 1.0746(7) 0.2292(6) 1.1468(4) 0.0914(18) Uani d U 1 . .
H H32F 1.0877 0.1661 1.1795 0.110 Uiso calc R 1 . .
C C32G 0.9888(7) 0.2521(5) 1.0993(3) 0.0854(17) Uani d U 1 . .
H H32G 0.9439 0.2081 1.0971 0.102 Uiso calc R 1 . .
C C32H 0.9794(6) 0.3524(5) 1.0547(3) 0.0681(13) Uani d U 1 . .
C C33 0.9619(4) 0.5804(4) 0.8527(2) 0.0492(10) Uani d U 1 . .
H H33 1.0205 0.6087 0.8656 0.059 Uiso calc R 1 . .
O O33 1.0352(3) 0.4641(3) 0.84220(15) 0.0577(8) Uani d DU 1 . .
C C33A 1.1644(6) 0.4334(5) 0.8245(3) 0.0745(15) Uani d DU 1 . .
O O33A 1.2218(5) 0.4863(5) 0.8205(3) 0.1066(14) Uani d DU 1 . .
C C33B 1.2188(8) 0.3135(6) 0.8003(4) 0.103(2) Uani d DU 1 . .
H H33A 1.1538 0.2830 0.8105 0.155 Uiso calc R 1 . .
H H33B 1.2964 0.2618 0.8221 0.155 Uiso calc R 1 . .
H H33C 1.2390 0.3233 0.7537 0.155 Uiso calc R 1 . .
C C34 0.8964(5) 0.6573(4) 0.7904(2) 0.0532(10) Uani d U 1 . .
H H34 0.8433 0.6269 0.7741 0.064 Uiso calc R 1 . .
O O34 0.9910(3) 0.6727(3) 0.74099(15) 0.0602(8) Uani d DU 1 . .
C C34A 1.0186(5) 0.6182(5) 0.6874(2) 0.0678(13) Uani d DU 1 . .
O O34A 0.9799(5) 0.5465(4) 0.6873(2) 0.0954(12) Uani d DU 1 . .
C C34B 1.0979(8) 0.6630(7) 0.6344(4) 0.106(2) Uani d DU 1 . .
H H34A 1.1141 0.7201 0.6490 0.159 Uiso calc R 1 . .
H H34B 1.0505 0.6957 0.5954 0.159 Uiso calc R 1 . .
H H34C 1.1796 0.6015 0.6251 0.159 Uiso calc R 1 . .
C C35 0.8110(5) 0.7733(4) 0.8117(2) 0.0517(10) Uani d U 1 . .
H H35 0.8625 0.7982 0.8335 0.062 Uiso calc R 1 . .
O O35 0.7050(3) 0.7597(3) 0.85645(15) 0.0593(8) Uani d U 1 . .
C C36 0.7499(5) 0.8619(4) 0.7513(2) 0.0611(12) Uani d U 1 . .
H H36A 0.6793 0.9282 0.7663 0.073 Uiso calc R 1 . .
H H36B 0.8155 0.8862 0.7268 0.073 Uiso calc R 1 . .
O O36 0.6991(3) 0.8196(3) 0.70759(15) 0.0581(8) Uani d U 1 . .
C C36A 0.6833(6) 0.8791(5) 0.6441(3) 0.0737(15) Uani d U 1 . .
H H36C 0.7598 0.8942 0.6276 0.088 Uiso calc R 1 . .
H H36D 0.6078 0.9515 0.6435 0.088 Uiso calc R 1 . .
C C36B 0.6648(5) 0.8094(4) 0.6020(2) 0.0612(12) Uani d U 1 . .
C C36C 0.6624(6) 0.7022(5) 0.6235(3) 0.0704(14) Uani d U 1 . .
H H36E 0.6749 0.6686 0.6673 0.084 Uiso calc R 1 . .
C C36D 0.6412(7) 0.6444(5) 0.5791(3) 0.0918(18) Uani d U 1 . .
H H36F 0.6370 0.5740 0.5930 0.110 Uiso calc R 1 . .
C C36E 0.6270(6) 0.6969(5) 0.5141(3) 0.0827(16) Uani d U 1 . .
H H36G 0.6218 0.6577 0.4830 0.099 Uiso calc R 1 . .
C C36F 0.6205(6) 0.8035(5) 0.4949(3) 0.0714(14) Uani d U 1 . .
H H36H 0.6005 0.8398 0.4521 0.086 Uiso calc R 1 . .
C C36G 0.6427(5) 0.8587(5) 0.5366(2) 0.0637(12) Uani d U 1 . .
H H36I 0.6432 0.9302 0.5215 0.076 Uiso calc R 1 . .
C C41 0.9864(5) 0.7880(4) 0.4214(2) 0.0541(11) Uani d U 1 . .
H H41 0.8946 0.8007 0.4217 0.065 Uiso calc R 1 . .
O O41 1.0526(3) 0.6913(3) 0.46610(16) 0.0664(9) Uani d U 1 . .
C C41A 1.0154(8) 0.6005(6) 0.4603(4) 0.103(2) Uani d U 1 . .
H H41A 1.0610 0.5335 0.4909 0.154 Uiso calc R 1 . .
H H41B 1.0379 0.5834 0.4164 0.154 Uiso calc R 1 . .
H H41C 0.9229 0.6246 0.4699 0.154 Uiso calc R 1 . .
C C42 0.9969(4) 0.8899(4) 0.4455(2) 0.0498(10) Uani d U 1 . .
H H42 0.9640 0.8928 0.4915 0.060 Uiso calc R 1 . .
O O42 0.9217(3) 0.9940(3) 0.40457(15) 0.0561(8) Uani d U 1 . .
C C43 1.1374(5) 0.8782(4) 0.4369(2) 0.0514(10) Uani d U 1 . .
H H43 1.1908 0.8117 0.4672 0.062 Uiso calc R 1 . .
O O43 1.1339(3) 0.9817(2) 0.45428(14) 0.0531(7) Uani d U 1 . .
C C44 1.1923(5) 0.8654(4) 0.3687(2) 0.0573(11) Uani d U 1 . .
H H44 1.1479 0.9364 0.3390 0.069 Uiso calc R 1 . .
O O44 1.3293(3) 0.8375(3) 0.36457(16) 0.0589(8) Uani d U 1 . .
C C44A 1.3815(5) 0.9015(5) 0.3236(2) 0.0625(12) Uani d U 1 . .
O O44A 1.3151(4) 0.9984(4) 0.2945(2) 0.0876(11) Uani d U 1 . .
C C44B 1.5271(5) 0.8461(5) 0.3149(3) 0.0681(13) Uani d U 1 . .
C C44C 1.5946(7) 0.9090(6) 0.2875(3) 0.0844(16) Uani d U 1 . .
H H44C 1.5497 0.9872 0.2749 0.101 Uiso calc R 1 . .
C C44D 1.7270(7) 0.8605(6) 0.2779(3) 0.0938(18) Uani d U 1 . .
H H44D 1.7728 0.9043 0.2584 0.113 Uiso calc R 1 . .
C C44E 1.7912(7) 0.7455(6) 0.2975(3) 0.0904(17) Uani d U 1 . .
H H44E 1.8808 0.7097 0.2880 0.109 Uiso calc R 1 . .
C C44F 1.7265(6) 0.6839(6) 0.3304(3) 0.0896(17) Uani d U 1 . .
H H44F 1.7719 0.6071 0.3467 0.108 Uiso calc R 1 . .
C C44G 1.5884(5) 0.7363(5) 0.3402(3) 0.0699(14) Uani d U 1 . .
H H44G 1.5419 0.6953 0.3636 0.084 Uiso calc R 1 . .
C C45 1.1754(6) 0.7652(5) 0.3477(3) 0.0672(13) Uani d U 1 . .
H H45 1.2252 0.6961 0.3775 0.081 Uiso calc R 1 . .
O O45 1.0503(4) 0.7756(3) 0.35523(17) 0.0678(9) Uani d U 1 . .
C C46 1.2339(9) 0.7457(7) 0.2806(4) 0.106(2) Uani d U 1 . .
H H46A 1.2222 0.6832 0.2699 0.159 Uiso calc R 1 . .
H H46B 1.3255 0.7281 0.2787 0.159 Uiso calc R 1 . .
H H46C 1.1918 0.8132 0.2496 0.159 Uiso calc R 1 . .
C C51 0.7839(4) 1.0377(4) 0.4212(2) 0.0520(10) Uani d U 1 . .
H H51 0.7510 0.9805 0.4196 0.062 Uiso calc R 1 . .
C C52 0.7265(5) 1.1407(4) 0.3672(2) 0.0595(11) Uani d U 1 . .
H H52 0.6327 1.1765 0.3795 0.071 Uiso calc R 1 . .
N N52A 0.7367(6) 1.1080(5) 0.3033(3) 0.0855(14) Uani d U 1 . .
N N52B 0.8483(6) 1.0789(4) 0.2767(3) 0.0783(12) Uani d U 1 . .
N N52C 0.9458(7) 1.0503(5) 0.2465(3) 0.0975(16) Uani d U 1 . .
C C53 0.7767(5) 1.2314(4) 0.3635(2) 0.0507(10) Uani d U 1 . .
H H53 0.8708 1.2025 0.3516 0.061 Uiso calc R 1 . .
O O53 0.7075(5) 1.3273(4) 0.3195(2) 0.0964(12) Uani d DU 1 . .
C C53A 0.7896(8) 1.3766(5) 0.2798(3) 0.0830(16) Uani d DU 1 . .
O O53A 0.9017(8) 1.3359(7) 0.2953(4) 0.155(2) Uani d DU 1 . .
C C53B 0.7004(11) 1.4664(8) 0.2353(5) 0.139(3) Uani d DU 1 . .
H H53A 0.6166 1.4628 0.2425 0.209 Uiso calc R 1 . .
H H53B 0.7337 1.4571 0.1908 0.209 Uiso calc R 1 . .
H H53C 0.6916 1.5389 0.2429 0.209 Uiso calc R 1 . .
C C54 0.7430(6) 1.2657(4) 0.4371(2) 0.0668(13) Uani d U 1 . .
H H54 0.7773 1.3213 0.4403 0.080 Uiso calc R 1 . .
O O54 0.5983(5) 1.3144(4) 0.4499(2) 0.0943(12) Uani d DU 1 . .
C C54A 0.5325(10) 1.4337(7) 0.4405(3) 0.110(2) Uani d DU 1 . .
O O54A 0.5945(8) 1.4888(5) 0.4280(3) 0.145(2) Uani d DU 1 . .
C C54B 0.3928(12) 1.4591(11) 0.4431(7) 0.185(5) Uani d DU 1 . .
H H54A 0.3803 1.3900 0.4579 0.277 Uiso calc R 1 . .
H H54B 0.3612 1.4919 0.4000 0.277 Uiso calc R 1 . .
H H54C 0.3454 1.5121 0.4729 0.277 Uiso calc R 1 . .
C C55 0.7998(5) 1.1590(4) 0.4887(2) 0.0606(12) Uani d U 1 . .
H H55 0.8955 1.1264 0.4848 0.073 Uiso calc R 1 . .
O O55 0.7508(3) 1.0728(3) 0.48559(16) 0.0645(9) Uani d U 1 . .
C C56 0.7468(5) 1.1830(4) 0.5604(2) 0.0625(12) Uani d U 1 . .
H H56A 0.6522 1.2124 0.5644 0.075 Uiso calc R 1 . .
H H56B 0.7818 1.1134 0.5918 0.075 Uiso calc R 1 . .
O O56 0.7860(9) 1.2600(7) 0.5713(4) 0.151(2) Uani d DU 1 . .
C C56A 0.8740(15) 1.2451(15) 0.5984(6) 0.165(4) Uani d DU 1 . .
O O56A 0.9361(14) 1.1462(12) 0.6135(6) 0.237(5) Uani d DU 1 . .
C C56B 0.9067(9) 1.3454(8) 0.6099(5) 0.127(3) Uani d DU 1 . .
H H56C 0.9677 1.3173 0.6435 0.191 Uiso calc R 1 . .
H H56D 0.8279 1.4058 0.6235 0.191 Uiso calc R 1 . .
H H56E 0.9444 1.3738 0.5699 0.191 Uiso calc R 1 . .
C C61 1.2332(4) 0.9665(3) 0.4934(2) 0.0435(9) Uani d U 1 . .
H H61 1.3199 0.9261 0.4727 0.052 Uiso calc R 1 . .
C C62 1.2133(4) 1.0828(3) 0.49991(19) 0.0414(9) Uani d U 1 . .
H H62 1.1213 1.1181 0.5157 0.050 Uiso calc R 1 . .
N N62 1.2233(4) 1.1579(3) 0.44294(19) 0.0554(9) Uani d U 1 . .
C C62A 1.1170(6) 1.2611(5) 0.4160(3) 0.0697(13) Uani d U 1 . .
O O62A 1.0131(4) 1.2945(4) 0.4446(2) 0.0922(12) Uani d U 1 . .
C C62B 1.3387(5) 1.1429(4) 0.4083(2) 0.0556(11) Uani d U 1 . .
O O62B 1.4469(4) 1.0665(3) 0.41835(17) 0.0703(9) Uani d U 1 . .
C C62C 1.1743(5) 1.3148(5) 0.3581(3) 0.0679(13) Uani d U 1 . .
C C62D 1.1195(6) 1.4160(5) 0.3214(3) 0.0754(14) Uani d U 1 . .
H H62D 1.0328 1.4651 0.3294 0.091 Uiso calc R 1 . .
C C62E 1.2044(7) 1.4466(6) 0.2668(3) 0.0893(17) Uani d U 1 . .
H H62E 1.1738 1.5127 0.2359 0.107 Uiso calc R 1 . .
C C62F 1.3292(6) 1.3703(5) 0.2660(3) 0.0779(15) Uani d U 1 . .
H H62F 1.3833 1.3909 0.2330 0.093 Uiso calc R 1 . .
C C62G 1.3887(5) 1.2732(5) 0.3027(2) 0.0664(13) Uani d U 1 . .
H H62G 1.4765 1.2269 0.2946 0.080 Uiso calc R 1 . .
C C62H 1.3093(4) 1.2418(3) 0.3568(2) 0.0451(9) Uani d U 1 . .
C C63 1.2897(5) 1.0799(4) 0.5575(2) 0.0493(10) Uani d U 1 . .
H H63 1.3834 1.0510 0.5445 0.059 Uiso calc R 1 . .
O O63 1.2432(3) 1.1962(3) 0.56989(16) 0.0648(9) Uani d DU 1 . .
C C63A 1.3273(7) 1.2311(5) 0.5855(3) 0.0763(15) Uani d DU 1 . .
O O63A 1.4447(6) 1.1700(5) 0.5911(3) 0.1183(16) Uani d DU 1 . .
C C63B 1.2624(9) 1.3474(6) 0.6055(4) 0.108(2) Uani d DU 1 . .
H H63A 1.1713 1.3806 0.5973 0.162 Uiso calc R 1 . .
H H63B 1.3031 1.3953 0.5805 0.162 Uiso calc R 1 . .
H H63C 1.2713 1.3407 0.6514 0.162 Uiso calc R 1 . .
C C64 1.2660(5) 1.0045(4) 0.6191(2) 0.0567(11) Uani d U 1 . .
H H64 1.1744 1.0358 0.6361 0.068 Uiso calc R 1 . .
O O64 1.3532(3) 0.9856(3) 0.66823(16) 0.0639(8) Uani d DU 1 . .
C C64A 1.2988(6) 1.0440(5) 0.7221(2) 0.0699(14) Uani d DU 1 . .
O O64A 1.1871(5) 1.1144(4) 0.7224(2) 0.0933(12) Uani d DU 1 . .
C C64B 1.3953(8) 0.9965(7) 0.7748(3) 0.103(2) Uani d DU 1 . .
H H64A 1.4770 0.9425 0.7586 0.155 Uiso calc R 1 . .
H H64B 1.3617 0.9594 0.8128 0.155 Uiso calc R 1 . .
H H64C 1.4086 1.0575 0.7865 0.155 Uiso calc R 1 . .
C C65 1.3067(4) 0.8858(3) 0.59845(19) 0.0441(9) Uani d U 1 . .
H H65 1.3938 0.8624 0.5755 0.053 Uiso calc R 1 . .
O O65 1.2124(3) 0.9018(2) 0.55402(15) 0.0547(7) Uani d U 1 . .
C C66 1.3088(5) 0.7991(4) 0.6573(2) 0.0546(11) Uani d U 1 . .
H H66A 1.3170 0.7306 0.6430 0.066 Uiso calc R 1 . .
H H66B 1.3853 0.7797 0.6808 0.066 Uiso calc R 1 . .
O O66 1.1956(3) 0.8357(3) 0.70129(14) 0.0576(8) Uani d U 1 . .
C C66A 1.2042(6) 0.7781(5) 0.7667(2) 0.0708(14) Uani d U 1 . .
H H66C 1.2847 0.7673 0.7837 0.085 Uiso calc R 1 . .
H H66D 1.2041 0.7038 0.7687 0.085 Uiso calc R 1 . .
C C66B 1.0905(5) 0.8479(4) 0.8065(2) 0.0543(11) Uani d U 1 . .
C C66C 0.9942(6) 0.9534(5) 0.7845(3) 0.0728(14) Uani d U 1 . .
H H66E 0.9935 0.9847 0.7402 0.087 Uiso calc R 1 . .
C C66D 0.8959(6) 1.0139(5) 0.8304(3) 0.0810(16) Uani d U 1 . .
H H66F 0.8350 1.0875 0.8169 0.097 Uiso calc R 1 . .
C C66E 0.8920(7) 0.9636(6) 0.8931(3) 0.0847(16) Uani d U 1 . .
H H66G 0.8258 1.0020 0.9225 0.102 Uiso calc R 1 . .
C C66F 0.9825(6) 0.8583(5) 0.9144(3) 0.0737(14) Uani d U 1 . .
H H66H 0.9763 0.8241 0.9578 0.088 Uiso calc R 1 . .
C C66G 1.0847(6) 0.8011(5) 0.8718(2) 0.0664(13) Uani d U 1 . .
H H66I 1.1495 0.7308 0.8874 0.080 Uiso calc R 1 . .
C C70 0.439(5) 1.517(5) 0.6081(13) 0.139(7) Uani d PDU 0.20 A 1
H H70A 0.4362 1.5868 0.5820 0.209 Uiso calc PR 0.20 A 1
H H70B 0.3572 1.5118 0.6074 0.209 Uiso calc PR 0.20 A 1
H H70C 0.5082 1.4536 0.5904 0.209 Uiso calc PR 0.20 A 1
C C71 0.465(5) 1.512(3) 0.6802(13) 0.139(7) Uani d PDU 0.20 A 1
H H71A 0.5528 1.5047 0.6827 0.167 Uiso calc PR 0.20 A 1
H H71B 0.4033 1.5810 0.6966 0.167 Uiso calc PR 0.20 A 1
C C72 0.446(4) 1.408(3) 0.7197(15) 0.139(7) Uani d PDU 0.20 A 1
H H72A 0.4486 1.4060 0.7662 0.167 Uiso calc PR 0.20 A 1
H H72B 0.3620 1.4114 0.7122 0.167 Uiso calc PR 0.20 A 1
C C73 0.554(4) 1.304(3) 0.6980(18) 0.139(7) Uani d PDU 0.20 A 1
H H73A 0.5592 1.3187 0.6503 0.167 Uiso calc PR 0.20 A 1
H H73B 0.6341 1.3008 0.7112 0.167 Uiso calc PR 0.20 A 1
C C74 0.561(4) 1.187(3) 0.7169(18) 0.139(7) Uani d PDU 0.20 A 1
H H74A 0.5187 1.1715 0.6850 0.167 Uiso calc PR 0.20 A 1
H H74B 0.5137 1.1802 0.7593 0.167 Uiso calc PR 0.20 A 1
C C75 0.700(4) 1.099(4) 0.7208(18) 0.139(7) Uani d PDU 0.20 A 1
H H75A 0.7026 1.0316 0.7498 0.209 Uiso calc PR 0.20 A 1
H H75B 0.7511 1.1297 0.7372 0.209 Uiso calc PR 0.20 A 1
H H75C 0.7354 1.0813 0.6778 0.209 Uiso calc PR 0.20 A 1

loop_
_atom_site_aniso_label
_atom_site_aniso_U_11
_atom_site_aniso_U_22
_atom_site_aniso_U_33
_atom_site_aniso_U_12
_atom_site_aniso_U_13
_atom_site_aniso_U_23
C11 0.058(3) 0.057(2) 0.052(3) -0.022(2) -0.005(2) -0.006(2)
O11 0.071(2) 0.0590(19) 0.068(2) -0.0257(17) -0.0080(17) -0.0026(16)
C11A 0.081(4) 0.083(4) 0.120(5) -0.018(3) -0.004(4) -0.007(4)
C12 0.049(2) 0.049(2) 0.049(2) -0.0202(19) -0.0022(19) -0.0003(18)
O12 0.062(2) 0.0624(18) 0.0517(17) -0.0307(16) -0.0070(15) -0.0017(14)
C13 0.049(2) 0.048(2) 0.043(2) -0.0165(19) -0.0023(18) -0.0112(18)
O13 0.0559(19) 0.0548(17) 0.0542(18) -0.0231(15) 0.0013(15) -0.0082(14)
C14 0.059(3) 0.068(3) 0.053(3) -0.028(2) 0.001(2) -0.011(2)
O14 0.062(2) 0.0630(19) 0.065(2) -0.0251(16) -0.0070(16) -0.0092(16)
C14A 0.066(3) 0.080(3) 0.064(3) -0.033(3) -0.008(3) -0.012(3)
O14A 0.105(3) 0.091(3) 0.105(3) -0.044(3) -0.021(3) 0.001(2)
C14B 0.062(3) 0.073(3) 0.057(3) -0.029(3) -0.001(2) -0.010(2)
C14C 0.075(4) 0.080(4) 0.076(4) -0.030(3) -0.008(3) -0.012(3)
C14D 0.098(5) 0.109(5) 0.105(5) -0.038(4) -0.025(4) -0.015(4)
C14E 0.086(4) 0.090(4) 0.102(5) -0.037(3) -0.010(4) -0.022(3)
C14F 0.091(5) 0.109(5) 0.095(4) -0.048(4) -0.005(4) -0.022(4)
C14G 0.078(4) 0.088(4) 0.065(3) -0.041(3) -0.007(3) 0.003(3)
C15 0.059(3) 0.069(3) 0.066(3) -0.020(2) -0.003(2) -0.015(2)
O15 0.066(2) 0.073(2) 0.065(2) -0.0309(18) -0.0028(17) -0.0103(17)
C16 0.087(4) 0.100(4) 0.080(4) -0.033(4) -0.004(3) -0.025(3)
C21 0.057(3) 0.060(3) 0.048(2) -0.027(2) -0.007(2) -0.0037(19)
C22 0.066(3) 0.064(3) 0.059(3) -0.031(2) -0.006(2) 0.000(2)
N22A 0.083(4) 0.094(4) 0.071(3) -0.041(3) -0.001(2) -0.005(2)
N22B 0.072(3) 0.078(3) 0.066(3) -0.032(3) -0.004(2) -0.006(2)
N22C 0.093(4) 0.104(4) 0.075(3) -0.046(3) -0.005(3) -0.008(3)
C23 0.067(3) 0.069(3) 0.063(3) -0.032(2) -0.005(2) -0.009(2)
O23 0.089(3) 0.078(2) 0.098(3) -0.031(2) -0.012(2) -0.011(2)
C23A 0.114(7) 0.088(5) 0.100(5) -0.019(4) -0.016(5) -0.011(4)
O23A 0.154(6) 0.138(5) 0.155(6) -0.062(4) -0.051(5) 0.008(4)
C23B 0.113(6) 0.101(5) 0.097(5) -0.030(4) -0.013(4) -0.004(4)
C24 0.079(4) 0.063(3) 0.070(3) -0.028(3) -0.006(3) -0.008(2)
O24 0.121(4) 0.090(3) 0.093(3) -0.051(3) -0.021(3) -0.005(2)
C24A 0.186(9) 0.085(5) 0.142(7) -0.051(5) -0.053(8) -0.004(5)
O24A 0.178(6) 0.110(4) 0.163(6) -0.044(4) -0.024(5) -0.022(4)
C24B 0.32(2) 0.177(14) 0.60(4) -0.146(15) -0.23(3) 0.03(2)
C25 0.062(3) 0.066(3) 0.061(3) -0.023(2) -0.008(2) -0.010(2)
O25 0.059(2) 0.0595(19) 0.0528(17) -0.0228(15) -0.0029(15) -0.0064(14)
C26 0.078(3) 0.062(3) 0.046(2) -0.022(3) -0.003(2) -0.007(2)
O26 0.106(4) 0.134(4) 0.108(4) -0.027(3) -0.009(3) -0.026(3)
C26A 0.127(7) 0.209(13) 0.284(17) -0.031(8) 0.011(10) -0.119(14)
O26A 0.281(15) 0.314(17) 0.62(4) -0.163(15) 0.009(19) -0.20(2)
C26B 0.139(6) 0.093(5) 0.121(6) -0.029(5) -0.010(5) -0.025(4)
C31 0.050(3) 0.052(2) 0.048(2) -0.020(2) -0.001(2) -0.0066(19)
C32 0.049(2) 0.044(2) 0.042(2) -0.0193(18) -0.0084(17) 0.0009(17)
N32 0.057(2) 0.055(2) 0.051(2) -0.0218(18) -0.0080(17) -0.0037(17)
C32A 0.061(3) 0.058(3) 0.055(3) -0.026(2) -0.004(2) -0.005(2)
O32A 0.089(3) 0.079(2) 0.068(2) -0.046(2) -0.0138(19) 0.0017(18)
C32B 0.064(3) 0.065(3) 0.061(3) -0.031(3) -0.012(2) 0.003(2)
O32B 0.108(3) 0.094(3) 0.100(3) -0.051(3) -0.020(3) -0.006(2)
C32C 0.048(3) 0.054(2) 0.042(2) -0.025(2) 0.0010(18) -0.0046(18)
C32D 0.072(3) 0.082(3) 0.068(3) -0.039(3) -0.012(3) -0.004(3)
C32E 0.080(4) 0.079(4) 0.081(4) -0.035(3) -0.013(3) 0.003(3)
C32F 0.095(5) 0.082(4) 0.100(4) -0.038(3) -0.017(4) -0.008(3)
C32G 0.095(4) 0.066(3) 0.095(4) -0.035(3) -0.026(3) 0.005(3)
C32H 0.070(3) 0.066(3) 0.072(3) -0.032(3) -0.003(2) -0.010(2)
C33 0.051(3) 0.050(2) 0.045(2) -0.0194(19) -0.0028(18) -0.0074(18)
O33 0.063(2) 0.0568(18) 0.0537(18) -0.0255(15) -0.0005(15) -0.0098(14)
C33A 0.063(4) 0.084(4) 0.074(4) -0.025(3) -0.002(3) -0.019(3)
O33A 0.090(3) 0.115(4) 0.113(4) -0.040(3) -0.003(3) -0.024(3)
C33B 0.103(5) 0.085(4) 0.099(5) -0.013(4) -0.004(4) -0.025(4)
C34 0.049(3) 0.057(2) 0.055(2) -0.023(2) -0.001(2) -0.011(2)
O34 0.060(2) 0.069(2) 0.0515(18) -0.0274(16) 0.0011(15) -0.0115(15)
C34A 0.070(4) 0.077(3) 0.055(3) -0.029(3) -0.004(2) -0.012(3)
O34A 0.101(3) 0.099(3) 0.091(3) -0.045(3) -0.001(2) -0.022(2)
C34B 0.121(6) 0.121(6) 0.080(4) -0.054(5) 0.007(4) -0.025(4)
C35 0.052(3) 0.050(2) 0.051(2) -0.020(2) -0.0081(19) -0.0034(19)
O35 0.064(2) 0.0629(19) 0.0512(17) -0.0271(16) -0.0084(15) -0.0031(14)
C36 0.065(3) 0.064(3) 0.056(3) -0.029(2) -0.012(2) -0.004(2)
O36 0.065(2) 0.0673(19) 0.0440(16) -0.0301(16) -0.0050(14) -0.0062(14)
C36A 0.082(4) 0.083(4) 0.065(3) -0.044(3) -0.005(3) -0.008(3)
C36B 0.064(3) 0.067(3) 0.055(3) -0.032(3) 0.000(2) -0.008(2)
C36C 0.074(4) 0.068(3) 0.063(3) -0.024(3) -0.011(3) -0.004(2)
C36D 0.104(5) 0.071(4) 0.100(4) -0.034(3) -0.016(4) -0.011(3)
C36E 0.086(4) 0.083(4) 0.080(4) -0.036(3) -0.001(3) -0.016(3)
C36F 0.077(4) 0.078(3) 0.058(3) -0.032(3) -0.003(3) -0.008(2)
C36G 0.059(3) 0.070(3) 0.058(3) -0.027(3) -0.004(2) -0.004(2)
C41 0.059(3) 0.052(2) 0.051(2) -0.024(2) -0.006(2) -0.003(2)
O41 0.070(2) 0.061(2) 0.062(2) -0.0244(17) -0.0084(17) -0.0011(15)
C41A 0.129(6) 0.081(4) 0.104(5) -0.050(4) -0.019(4) -0.005(3)
C42 0.053(3) 0.051(2) 0.045(2) -0.021(2) -0.0070(19) -0.0048(18)
O42 0.0506(18) 0.0615(18) 0.0520(17) -0.0217(15) -0.0065(14) -0.0006(14)
C43 0.057(3) 0.051(2) 0.048(2) -0.025(2) -0.004(2) -0.0062(19)
O43 0.0543(18) 0.0514(17) 0.0563(18) -0.0224(14) -0.0090(14) -0.0093(13)
C44 0.060(3) 0.059(3) 0.055(3) -0.028(2) -0.004(2) -0.008(2)
O44 0.057(2) 0.0589(18) 0.0611(19) -0.0263(16) -0.0036(15) -0.0040(15)
C44A 0.066(3) 0.071(3) 0.052(3) -0.031(3) -0.002(2) -0.009(2)
O44A 0.081(3) 0.085(3) 0.085(3) -0.028(2) -0.005(2) -0.004(2)
C44B 0.065(3) 0.073(3) 0.064(3) -0.027(2) 0.000(2) -0.012(3)
C44C 0.087(4) 0.082(4) 0.084(4) -0.038(3) 0.007(3) -0.014(3)
C44D 0.086(4) 0.098(4) 0.102(5) -0.044(4) 0.008(4) -0.022(4)
C44E 0.081(4) 0.096(4) 0.091(4) -0.035(3) 0.015(3) -0.026(3)
C44F 0.072(4) 0.103(4) 0.091(4) -0.037(3) -0.007(3) -0.009(3)
C44G 0.066(3) 0.069(3) 0.067(3) -0.027(3) -0.006(3) 0.005(3)
C45 0.068(3) 0.070(3) 0.064(3) -0.029(3) -0.005(2) -0.011(2)
O45 0.069(2) 0.079(2) 0.062(2) -0.0351(18) -0.0084(17) -0.0104(17)
C46 0.128(6) 0.103(5) 0.091(4) -0.053(5) 0.020(4) -0.037(4)
C51 0.046(3) 0.056(3) 0.051(2) -0.021(2) -0.004(2) -0.0034(19)
C52 0.055(3) 0.062(3) 0.060(3) -0.022(2) -0.012(2) -0.005(2)
N52A 0.088(4) 0.098(4) 0.077(3) -0.043(3) -0.010(3) -0.012(3)
N52B 0.080(4) 0.086(3) 0.075(3) -0.041(3) -0.010(3) -0.008(3)
N52C 0.098(4) 0.110(4) 0.095(4) -0.054(4) 0.001(3) -0.019(3)
C53 0.048(3) 0.051(2) 0.050(2) -0.018(2) -0.0114(19) -0.0023(19)
O53 0.101(3) 0.086(3) 0.091(3) -0.031(2) -0.014(2) -0.003(2)
C53A 0.108(5) 0.075(4) 0.073(4) -0.047(4) -0.011(3) 0.000(3)
O53A 0.139(5) 0.185(7) 0.140(5) -0.075(5) -0.017(4) -0.003(5)
C53B 0.169(9) 0.115(6) 0.129(7) -0.053(6) -0.040(6) -0.001(5)
C54 0.076(3) 0.065(3) 0.059(3) -0.030(3) -0.002(3) -0.010(2)
O54 0.091(3) 0.080(3) 0.097(3) -0.024(2) -0.004(2) -0.009(2)
C54A 0.123(6) 0.071(4) 0.110(5) -0.016(4) -0.002(5) -0.012(4)
O54A 0.167(6) 0.100(4) 0.155(5) -0.049(4) -0.003(4) -0.014(4)
C54B 0.123(6) 0.169(10) 0.218(13) -0.025(6) 0.005(8) -0.028(9)
C55 0.066(3) 0.058(3) 0.059(3) -0.028(2) -0.005(2) -0.006(2)
O55 0.066(2) 0.067(2) 0.0591(19) -0.0255(17) -0.0074(16) -0.0081(15)
C56 0.067(3) 0.068(3) 0.043(2) -0.022(3) -0.002(2) -0.003(2)
O56 0.183(7) 0.176(6) 0.135(5) -0.106(5) 0.017(5) -0.058(4)
C56A 0.154(11) 0.211(10) 0.171(11) -0.120(9) -0.006(8) -0.016(10)
O56A 0.250(11) 0.202(8) 0.242(11) -0.084(8) -0.007(8) -0.025(9)
C56B 0.107(6) 0.152(7) 0.116(6) -0.042(5) -0.007(5) -0.032(5)
C61 0.046(2) 0.041(2) 0.044(2) -0.0200(18) -0.0045(18) -0.0038(17)
C62 0.047(2) 0.040(2) 0.040(2) -0.0210(18) -0.0103(17) -0.0020(16)
N62 0.056(2) 0.052(2) 0.056(2) -0.0220(18) -0.0028(18) -0.0050(17)
C62A 0.055(3) 0.072(3) 0.079(3) -0.026(3) -0.005(3) -0.005(3)
O62A 0.070(3) 0.092(3) 0.100(3) -0.026(2) 0.007(2) -0.009(2)
C62B 0.049(3) 0.066(3) 0.053(3) -0.024(2) -0.007(2) -0.006(2)
O62B 0.061(2) 0.073(2) 0.068(2) -0.0231(18) 0.0005(17) -0.0055(17)
C62C 0.058(3) 0.068(3) 0.075(3) -0.022(2) -0.006(2) -0.012(2)
C62D 0.074(4) 0.071(3) 0.075(3) -0.025(3) -0.010(3) -0.003(3)
C62E 0.085(4) 0.090(4) 0.090(4) -0.035(3) -0.005(3) -0.011(3)
C62F 0.080(4) 0.075(3) 0.075(4) -0.036(3) -0.002(3) 0.002(3)
C62G 0.060(3) 0.074(3) 0.059(3) -0.024(3) -0.006(2) -0.003(2)
C62H 0.043(2) 0.049(2) 0.042(2) -0.0176(18) -0.0052(18) -0.0075(17)
C63 0.053(3) 0.054(2) 0.043(2) -0.022(2) -0.0040(19) -0.0096(18)
O63 0.070(2) 0.0632(19) 0.060(2) -0.0267(17) -0.0059(17) -0.0083(16)
C63A 0.085(4) 0.084(4) 0.076(4) -0.046(3) 0.001(3) -0.024(3)
O63A 0.103(4) 0.113(4) 0.142(4) -0.047(3) -0.004(3) -0.025(3)
C63B 0.129(6) 0.091(4) 0.115(5) -0.049(4) -0.006(5) -0.028(4)
C64 0.059(3) 0.058(3) 0.054(2) -0.025(2) -0.003(2) -0.010(2)
O64 0.066(2) 0.065(2) 0.0592(19) -0.0241(17) -0.0056(16) -0.0112(15)
C64A 0.086(4) 0.071(3) 0.053(3) -0.034(3) -0.001(3) -0.009(2)
O64A 0.091(3) 0.091(3) 0.088(3) -0.027(2) -0.001(2) -0.022(2)
C64B 0.123(6) 0.112(5) 0.080(4) -0.050(4) -0.020(4) -0.015(4)
C65 0.044(2) 0.051(2) 0.040(2) -0.0236(19) -0.0005(18) -0.0058(17)
O65 0.0531(19) 0.0534(17) 0.0558(18) -0.0235(15) -0.0011(14) -0.0031(14)
C66 0.052(3) 0.062(3) 0.048(2) -0.025(2) 0.002(2) -0.007(2)
O66 0.060(2) 0.0649(18) 0.0427(16) -0.0238(16) -0.0016(14) -0.0018(13)
C66A 0.071(3) 0.074(3) 0.057(3) -0.024(3) 0.001(2) -0.006(2)
C66B 0.060(3) 0.057(3) 0.045(2) -0.024(2) -0.006(2) -0.004(2)
C66C 0.075(4) 0.066(3) 0.073(3) -0.028(3) 0.003(3) -0.009(2)
C66D 0.086(4) 0.076(4) 0.078(4) -0.030(3) -0.002(3) -0.014(3)
C66E 0.084(4) 0.085(4) 0.085(4) -0.033(3) -0.001(3) -0.020(3)
C66F 0.081(4) 0.077(3) 0.063(3) -0.032(3) -0.006(3) -0.009(3)
C66G 0.072(3) 0.072(3) 0.057(3) -0.032(3) -0.005(2) -0.009(2)
C70 0.154(16) 0.22(2) 0.065(8) -0.107(17) 0.018(10) -0.032(11)
C71 0.154(16) 0.22(2) 0.065(8) -0.107(17) 0.018(10) -0.032(11)
C72 0.154(16) 0.22(2) 0.065(8) -0.107(17) 0.018(10) -0.032(11)
C73 0.154(16) 0.22(2) 0.065(8) -0.107(17) 0.018(10) -0.032(11)
C74 0.154(16) 0.22(2) 0.065(8) -0.107(17) 0.018(10) -0.032(11)
C75 0.154(16) 0.22(2) 0.065(8) -0.107(17) 0.018(10) -0.032(11)

loop_
_atom_type_symbol
_atom_type_description
_atom_type_scat_dispersion_real
_atom_type_scat_dispersion_imag
_atom_type_scat_source
C C 0.0033 0.0016 'International Tables Vol C Tables 4.2.6.8 and 6.1.1.4'
H H 0.0000 0.0000 'International Tables Vol C Tables 4.2.6.8 and 6.1.1.4'
N N 0.0061 0.0033 'International Tables Vol C Tables 4.2.6.8 and 6.1.1.4'
O O 0.0106 0.0060 'International Tables Vol C Tables 4.2.6.8 and 6.1.1.4'

loop_
_geom_angle_atom_site_label_1
_geom_angle_atom_site_label_2
_geom_angle_atom_site_label_3
_geom_angle
O11 C11 O15 111.0(4)
O11 C11 C12 104.0(4)
O15 C11 C12 108.5(4)
O11 C11 H11 111.0
O15 C11 H11 111.0
C12 C11 H11 111.0
C11 O11 C11A 111.1(4)
O11 C11A H11A 109.5
O11 C11A H11B 109.5
H11A C11A H11B 109.5
O11 C11A H11C 109.5
H11A C11A H11C 109.5
H11B C11A H11C 109.5
O12 C12 C13 107.1(4)
O12 C12 C11 109.3(4)
C13 C12 C11 113.3(4)
O12 C12 H12 109.0
C13 C12 H12 109.0
C11 C12 H12 109.0
C21 O12 C12 114.3(3)
O13 C13 C12 108.5(3)
O13 C13 C14 107.7(3)
C12 C13 C14 109.5(4)
O13 C13 H13 110.4
C12 C13 H13 110.4
C14 C13 H13 110.4
C31 O13 C13 116.4(3)
O14 C14 C15 106.3(4)
O14 C14 C13 107.8(4)
C15 C14 C13 107.6(4)
O14 C14 H14 111.6
C15 C14 H14 111.6
C13 C14 H14 111.6
C14A O14 C14 123.2(4)
O14A C14A C14B 127.8(5)
O14A C14A O14 115.1(5)
C14B C14A O14 117.0(5)
C14G C14B C14A 120.3(5)
C14G C14B C14C 116.6(5)
C14A C14B C14C 122.7(5)
C14D C14C C14B 125.3(6)
C14D C14C H14C 117.4
C14B C14C H14C 117.4
C14C C14D C14E 120.0(7)
C14C C14D H14D 120.0
C14E C14D H14D 120.0
C14F C14E C14D 115.9(7)
C14F C14E H14E 122.1
C14D C14E H14E 122.1
C14E C14F C14G 119.5(7)
C14E C14F H14F 120.2
C14G C14F H14F 120.2
C14B C14G C14F 121.7(6)
C14B C14G H14G 119.2
C14F C14G H14G 119.2
O15 C15 C16 107.4(5)
O15 C15 C14 113.1(4)
C16 C15 C14 110.9(5)
O15 C15 H15 108.5
C16 C15 H15 108.5
C14 C15 H15 108.5
C15 O15 C11 115.9(4)
C15 C16 H16A 109.5
C15 C16 H16B 109.5
H16A C16 H16B 109.5
C15 C16 H16C 109.5
H16A C16 H16C 109.5
H16B C16 H16C 109.5
O12 C21 O25 111.8(4)
O12 C21 C22 106.7(4)
O25 C21 C22 107.0(4)
O12 C21 H21 110.4
O25 C21 H21 110.4
C22 C21 H21 110.4
N22A C22 C21 108.7(4)
N22A C22 C23 110.4(4)
C21 C22 C23 113.5(4)
N22A C22 H22 108.0
C21 C22 H22 108.0
C23 C22 H22 108.0
N22B N22A C22 117.0(5)
N22C N22B N22A 172.4(6)
O23 C23 C24 104.5(4)
O23 C23 C22 106.1(4)
C24 C23 C22 103.0(4)
O23 C23 H23 114.0
C24 C23 H23 114.0
C22 C23 H23 114.0
C23 O23 C23A 119.3(6)
O23A C23A C23B 130.9(9)
O23A C23A O23 119.3(9)
C23B C23A O23 109.8(9)
C23A C23B H23A 109.5
C23A C23B H23B 109.5
H23A C23B H23B 109.5
C23A C23B H23C 109.5
H23A C23B H23C 109.5
H23B C23B H23C 109.5
O24 C24 C23 114.4(5)
O24 C24 C25 108.3(4)
C23 C24 C25 111.4(4)
O24 C24 H24 107.5
C23 C24 H24 107.5
C25 C24 H24 107.5
C24A O24 C24 116.7(6)
O24A C24A O24 121.9(10)
O24A C24A C24B 129.5(11)
O24 C24A C24B 108.5(11)
C24A C24B H24A 109.5
C24A C24B H24B 109.5
H24A C24B H24B 109.5
C24A C24B H24C 109.5
H24A C24B H24C 109.5
H24B C24B H24C 109.5
O25 C25 C24 108.2(4)
O25 C25 C26 100.7(4)
C24 C25 C26 110.4(4)
O25 C25 H25 112.3
C24 C25 H25 112.3
C26 C25 H25 112.3
C25 O25 C21 109.4(3)
O26 C26 C25 102.1(4)
O26 C26 H26A 111.3
C25 C26 H26A 111.3
O26 C26 H26B 111.3
C25 C26 H26B 111.3
H26A C26 H26B 109.2
C26A O26 C26 114.6(9)
O26A C26A O26 115.9(15)
O26A C26A C26B 138.5(17)
O26 C26A C26B 105.6(13)
C26A C26B H26C 109.5
C26A C26B H26D 109.5
H26C C26B H26D 109.5
C26A C26B H26E 109.5
H26C C26B H26E 109.5
H26D C26B H26E 109.5
O13 C31 O35 106.7(4)
O13 C31 C32 106.3(3)
O35 C31 C32 113.9(4)
O13 C31 H31 109.9
O35 C31 H31 109.9
C32 C31 H31 109.9
N32 C32 C31 118.9(4)
N32 C32 C33 113.2(4)
C31 C32 C33 111.3(3)
N32 C32 H32 103.8
C31 C32 H32 103.8
C33 C32 H32 103.8
C32B N32 C32 126.9(4)
C32B N32 C32A 109.7(4)
C32 N32 C32A 123.4(4)
O32A C32A C32C 130.2(5)
O32A C32A N32 125.7(4)
C32C C32A N32 104.1(4)
O32B C32B N32 120.6(5)
O32B C32B C32H 131.6(5)
N32 C32B C32H 107.0(4)
C32H C32C C32A 115.3(4)
C32H C32C C32D 117.0(4)
C32A C32C C32D 127.5(4)
C32E C32D C32C 111.9(5)
C32E C32D H32D 124.0
C32C C32D H32D 124.0
C32F C32E C32D 126.0(6)
C32F C32E H32E 117.0
C32D C32E H32E 117.0
C32E C32F C32G 123.4(7)
C32E C32F H32F 118.3
C32G C32F H32F 118.3
C32F C32G C32H 110.1(6)
C32F C32G H32G 124.9
C32H C32G H32G 124.9
C32C C32H C32G 129.9(5)
C32C C32H C32B 103.9(4)
C32G C32H C32B 126.2(5)
O33 C33 C34 111.2(3)
O33 C33 C32 105.9(3)
C34 C33 C32 111.5(4)
O33 C33 H33 109.4
C34 C33 H33 109.4
C32 C33 H33 109.4
C33A O33 C33 116.0(4)
O33A C33A O33 127.5(6)
O33A C33A C33B 124.4(6)
O33 C33A C33B 107.6(6)
C33A C33B H33A 109.5
C33A C33B H33B 109.5
H33A C33B H33B 109.5
C33A C33B H33C 109.5
H33A C33B H33C 109.5
H33B C33B H33C 109.5
O34 C34 C35 107.6(4)
O34 C34 C33 111.0(4)
C35 C34 C33 104.7(4)
O34 C34 H34 111.1
C35 C34 H34 111.1
C33 C34 H34 111.1
C34A O34 C34 118.1(4)
O34A C34A O34 120.6(5)
O34A C34A C34B 128.8(5)
O34 C34A C34B 110.5(5)
C34A C34B H34A 109.5
C34A C34B H34B 109.5
H34A C34B H34B 109.5
C34A C34B H34C 109.5
H34A C34B H34C 109.5
H34B C34B H34C 109.5
O35 C35 C34 107.2(4)
O35 C35 C36 108.0(4)
C34 C35 C36 109.6(4)
O35 C35 H35 110.6
C34 C35 H35 110.6
C36 C35 H35 110.6
C31 O35 C35 108.2(3)
O36 C36 C35 113.8(4)
O36 C36 H36A 108.8
C35 C36 H36A 108.8
O36 C36 H36B 108.8
C35 C36 H36B 108.8
H36A C36 H36B 107.7
C36A O36 C36 115.5(4)
O36 C36A C36B 108.6(4)
O36 C36A H36C 110.0
C36B C36A H36C 110.0
O36 C36A H36D 110.0
C36B C36A H36D 110.0
H36C C36A H36D 108.3
C36G C36B C36C 118.4(5)
C36G C36B C36A 116.2(5)
C36C C36B C36A 125.3(5)
C36B C36C C36D 120.4(5)
C36B C36C H36E 119.8
C36D C36C H36E 119.8
C36E C36D C36C 117.4(6)
C36E C36D H36F 121.3
C36C C36D H36F 121.3
C36F C36E C36D 121.5(6)
C36F C36E H36G 119.2
C36D C36E H36G 119.2
C36E C36F C36G 121.2(5)
C36E C36F H36H 119.4
C36G C36F H36H 119.4
C36F C36G C36B 120.6(5)
C36F C36G H36I 119.7
C36B C36G H36I 119.7
O41 C41 O45 110.0(4)
O41 C41 C42 105.3(4)
O45 C41 C42 109.9(4)
O41 C41 H41 110.5
O45 C41 H41 110.5
C42 C41 H41 110.5
C41 O41 C41A 109.0(4)
O41 C41A H41A 109.5
O41 C41A H41B 109.5
H41A C41A H41B 109.5
O41 C41A H41C 109.5
H41A C41A H41C 109.5
H41B C41A H41C 109.5
O42 C42 C43 106.8(4)
O42 C42 C41 108.3(3)
C43 C42 C41 110.7(4)
O42 C42 H42 110.3
C43 C42 H42 110.3
C41 C42 H42 110.3
C51 O42 C42 114.5(3)
O43 C43 C44 111.1(4)
O43 C43 C42 106.1(3)
C44 C43 C42 111.3(4)
O43 C43 H43 109.4
C44 C43 H43 109.4
C42 C43 H43 109.4
C61 O43 C43 116.2(3)
O44 C44 C43 109.9(4)
O44 C44 C45 107.2(4)
C43 C44 C45 110.2(4)
O44 C44 H44 109.8
C43 C44 H44 109.8
C45 C44 H44 109.8
C44A O44 C44 121.7(4)
O44A C44A O44 123.2(5)
O44A C44A C44B 122.9(5)
O44 C44A C44B 113.9(5)
C44G C44B C44C 121.1(6)
C44G C44B C44A 118.6(5)
C44C C44B C44A 120.1(5)
C44B C44C C44D 121.3(6)
C44B C44C H44C 119.4
C44D C44C H44C 119.4
C44C C44D C44E 118.4(7)
C44C C44D H44D 120.8
C44E C44D H44D 120.8
C44F C44E C44D 120.8(7)
C44F C44E H44E 119.6
C44D C44E H44E 119.6
C44E C44F C44G 119.7(7)
C44E C44F H44F 120.2
C44G C44F H44F 120.2
C44B C44G C44F 118.1(6)
C44B C44G H44G 120.9
C44F C44G H44G 120.9
O45 C45 C46 111.7(5)
O45 C45 C44 113.4(4)
C46 C45 C44 112.3(5)
O45 C45 H45 106.3
C46 C45 H45 106.3
C44 C45 H45 106.3
C45 O45 C41 115.9(4)
C45 C46 H46A 109.5
C45 C46 H46B 109.5
H46A C46 H46B 109.5
C45 C46 H46C 109.5
H46A C46 H46C 109.5
H46B C46 H46C 109.5
O42 C51 O55 112.0(3)
O42 C51 C52 104.0(4)
O55 C51 C52 110.6(4)
O42 C51 H51 110.0
O55 C51 H51 110.0
C52 C51 H51 110.0
N52A C52 C53 112.0(4)
N52A C52 C51 112.7(4)
C53 C52 C51 114.0(4)
N52A C52 H52 105.8
C53 C52 H52 105.8
C51 C52 H52 105.8
N52B N52A C52 112.8(5)
N52C N52B N52A 172.4(6)
O53 C53 C52 110.0(4)
O53 C53 C54 108.1(4)
C52 C53 C54 104.6(4)
O53 C53 H53 111.3
C52 C53 H53 111.3
C54 C53 H53 111.3
C53 O53 C53A 112.5(5)
O53A C53A O53 115.0(6)
O53A C53A C53B 142.3(8)
O53 C53A C53B 102.6(7)
C53A C53B H53A 109.5
C53A C53B H53B 109.5
H53A C53B H53B 109.5
C53A C53B H53C 109.5
H53A C53B H53C 109.5
H53B C53B H53C 109.5
O54 C54 C55 107.3(4)
O54 C54 C53 107.8(4)
C55 C54 C53 110.2(4)
O54 C54 H54 110.5
C55 C54 H54 110.5
C53 C54 H54 110.5
C54A O54 C54 117.0(6)
O54A C54A O54 118.8(9)
O54A C54A C54B 134.8(9)
O54 C54A C54B 106.1(9)
C54A C54B H54A 109.5
C54A C54B H54B 109.5
H54A C54B H54B 109.5
C54A C54B H54C 109.5
H54A C54B H54C 109.5
H54B C54B H54C 109.5
O55 C55 C54 112.2(4)
O55 C55 C56 99.4(4)
C54 C55 C56 112.2(4)
O55 C55 H55 110.8
C54 C55 H55 110.8
C56 C55 H55 110.8
C51 O55 C55 110.7(4)
O56 C56 C55 106.6(5)
O56 C56 H56A 110.4
C55 C56 H56A 110.4
O56 C56 H56B 110.4
C55 C56 H56B 110.4
H56A C56 H56B 108.6
C56A O56 C56 128.4(12)
O56 C56A O56A 109.9(16)
O56 C56A C56B 123.2(16)
O56A C56A C56B 126.8(15)
C56A C56B H56C 109.5
C56A C56B H56D 109.5
H56C C56B H56D 109.5
C56A C56B H56E 109.5
H56C C56B H56E 109.5
H56D C56B H56E 109.5
O43 C61 O65 105.4(3)
O43 C61 C62 105.5(3)
O65 C61 C62 113.0(3)
O43 C61 H61 110.9
O65 C61 H61 110.9
C62 C61 H61 110.9
N62 C62 C61 118.6(4)
N62 C62 C63 113.6(3)
C61 C62 C63 111.2(3)
N62 C62 H62 103.8
C61 C62 H62 103.8
C63 C62 H62 103.8
C62B N62 C62 122.3(4)
C62B N62 C62A 112.2(4)
C62 N62 C62A 125.5(4)
O62A C62A N62 121.0(5)
O62A C62A C62C 131.8(5)
N62 C62A C62C 106.4(5)
O62B C62B N62 128.9(4)
O62B C62B C62H 125.9(4)
N62 C62B C62H 105.2(4)
C62D C62C C62H 126.1(5)
C62D C62C C62A 129.1(5)
C62H C62C C62A 104.0(5)
C62C C62D C62E 116.2(6)
C62C C62D H62D 121.9
C62E C62D H62D 121.9
C62F C62E C62D 113.8(6)
C62F C62E H62E 123.1
C62D C62E H62E 123.1
C62G C62F C62E 132.1(6)
C62G C62F H62F 113.9
C62E C62F H62F 113.9
C62F C62G C62H 115.4(5)
C62F C62G H62G 122.3
C62H C62G H62G 122.3
C62C C62H C62G 115.5(4)
C62C C62H C62B 112.1(4)
C62G C62H C62B 132.2(4)
O63 C63 C64 109.8(3)
O63 C63 C62 107.7(3)
C64 C63 C62 110.8(4)
O63 C63 H63 109.5
C64 C63 H63 109.5
C62 C63 H63 109.5
C63A O63 C63 119.3(4)
O63A C63A O63 123.8(6)
O63A C63A C63B 122.6(6)
O63 C63A C63B 113.1(6)
C63A C63B H63A 109.5
C63A C63B H63B 109.5
H63A C63B H63B 109.5
C63A C63B H63C 109.5
H63A C63B H63C 109.5
H63B C63B H63C 109.5
O64 C64 C63 110.8(4)
O64 C64 C65 105.7(4)
C63 C64 C65 105.4(3)
O64 C64 H64 111.5
C63 C64 H64 111.5
C65 C64 H64 111.5
C64A O64 C64 116.9(4)
O64A C64A O64 119.9(5)
O64A C64A C64B 130.2(6)
O64 C64A C64B 109.7(5)
C64A C64B H64A 109.5
C64A C64B H64B 109.5
H64A C64B H64B 109.5
C64A C64B H64C 109.5
H64A C64B H64C 109.5
H64B C64B H64C 109.5
O65 C65 C66 112.0(4)
O65 C65 C64 106.1(3)
C66 C65 C64 110.3(4)
O65 C65 H65 109.5
C66 C65 H65 109.5
C64 C65 H65 109.5
C61 O65 C65 109.4(3)
O66 C66 C65 113.8(4)
O66 C66 H66A 108.8
C65 C66 H66A 108.8
O66 C66 H66B 108.8
C65 C66 H66B 108.8
H66A C66 H66B 107.7
C66A O66 C66 118.1(4)
O66 C66A C66B 108.1(4)
O66 C66A H66C 110.1
C66B C66A H66C 110.1
O66 C66A H66D 110.1
C66B C66A H66D 110.1
H66C C66A H66D 108.4
C66G C66B C66C 118.8(5)
C66G C66B C66A 114.7(4)
C66C C66B C66A 126.5(4)
C66B C66C C66D 119.5(5)
C66B C66C H66E 120.2
C66D C66C H66E 120.2
C66E C66D C66C 119.4(6)
C66E C66D H66F 120.3
C66C C66D H66F 120.3
C66D C66E C66F 121.4(6)
C66D C66E H66G 119.3
C66F C66E H66G 119.3
C66E C66F C66G 120.2(6)
C66E C66F H66H 119.9
C66G C66F H66H 119.9
C66B C66G C66F 120.4(5)
C66B C66G H66I 119.8
C66F C66G H66I 119.8
C71 C70 H70A 109.5
C71 C70 H70B 109.5
H70A C70 H70B 109.5
C71 C70 H70C 109.5
H70A C70 H70C 109.5
H70B C70 H70C 109.5
C72 C71 C70 106(2)
C72 C71 H71A 110.6
C70 C71 H71A 110.6
C72 C71 H71B 110.6
C70 C71 H71B 110.6
H71A C71 H71B 108.7
C73 C72 C71 108(2)
C73 C72 H72A 110.1
C71 C72 H72A 110.1
C73 C72 H72B 110.1
C71 C72 H72B 110.1
H72A C72 H72B 108.4
C74 C73 C72 125(3)
C74 C73 H73A 106.1
C72 C73 H73A 106.1
C74 C73 H73B 106.1
C72 C73 H73B 106.1
H73A C73 H73B 106.3
C73 C74 C75 111(3)
C73 C74 H74A 109.4
C75 C74 H74A 109.4
C73 C74 H74B 109.4
C75 C74 H74B 109.4
H74A C74 H74B 108.0
C74 C75 H75A 109.5
C74 C75 H75B 109.5
H75A C75 H75B 109.5
C74 C75 H75C 109.5
H75A C75 H75C 109.5
H75B C75 H75C 109.5

loop_
_geom_bond_atom_site_label_1
_geom_bond_atom_site_label_2
_geom_bond_distance
C11 O11 1.424(6)
C11 O15 1.445(6)
C11 C12 1.547(7)
C11 H11 0.9800
O11 C11A 1.436(7)
C11A H11A 0.9600
C11A H11B 0.9600
C11A H11C 0.9600
C12 O12 1.452(6)
C12 C13 1.503(7)
C12 H12 0.9800
O12 C21 1.400(6)
C13 O13 1.474(5)
C13 C14 1.544(6)
C13 H13 0.9800
O13 C31 1.383(5)
C14 O14 1.447(6)
C14 C15 1.537(7)
C14 H14 0.9800
O14 C14A 1.394(6)
C14A O14A 1.279(7)
C14A C14B 1.363(8)
C14B C14G 1.324(8)
C14B C14C 1.366(8)
C14C C14D 1.318(9)
C14C H14C 0.9300
C14D C14E 1.446(11)
C14D H14D 0.9300
C14E C14F 1.382(10)
C14E H14E 0.9300
C14F C14G 1.451(9)
C14F H14F 0.9300
C14G H14G 0.9300
C15 O15 1.388(6)
C15 C16 1.534(8)
C15 H15 0.9800
C16 H16A 0.9600
C16 H16B 0.9600
C16 H16C 0.9600
C21 O25 1.504(6)
C21 C22 1.529(7)
C21 H21 0.9800
C22 N22A 1.470(7)
C22 C23 1.555(8)
C22 H22 0.9800
N22A N22B 1.189(7)
N22B N22C 1.180(7)
C23 O23 1.372(7)
C23 C24 1.524(8)
C23 H23 0.9800
O23 C23A 1.434(10)
C23A O23A 1.079(10)
C23A C23B 1.424(12)
C23B H23A 0.9600
C23B H23B 0.9600
C23B H23C 0.9600
C24 O24 1.478(7)
C24 C25 1.571(8)
C24 H24 0.9800
O24 C24A 1.370(10)
C24A O24A 1.210(12)
C24A C24B 1.485(19)
C24B H24A 0.9600
C24B H24B 0.9600
C24B H24C 0.9600
C25 O25 1.480(6)
C25 C26 1.605(7)
C25 H25 0.9800
C26 O26 1.520(8)
C26 H26A 0.9700
C26 H26B 0.9700
O26 C26A 1.378(15)
C26A O26A 1.189(18)
C26A C26B 1.502(17)
C26B H26C 0.9600
C26B H26D 0.9600
C26B H26E 0.9600
C31 O35 1.424(5)
C31 C32 1.487(6)
C31 H31 0.9800
C32 N32 1.412(6)
C32 C33 1.556(6)
C32 H32 0.9800
N32 C32B 1.373(6)
N32 C32A 1.421(6)
C32A O32A 1.230(6)
C32A C32C 1.404(7)
C32B O32B 1.250(7)
C32B C32H 1.512(8)
C32C C32H 1.313(7)
C32C C32D 1.474(7)
C32D C32E 1.402(8)
C32D H32D 0.9300
C32E C32F 1.304(9)
C32E H32E 0.9300
C32F C32G 1.389(9)
C32F H32F 0.9300
C32G C32H 1.420(8)
C32G H32G 0.9300
C33 O33 1.440(6)
C33 C34 1.536(6)
C33 H33 0.9800
O33 C33A 1.357(7)
C33A O33A 1.124(7)
C33A C33B 1.591(9)
C33B H33A 0.9600
C33B H33B 0.9600
C33B H33C 0.9600
C34 O34 1.424(6)
C34 C35 1.535(6)
C34 H34 0.9800
O34 C34A 1.378(6)
C34A O34A 1.199(7)
C34A C34B 1.505(9)
C34B H34A 0.9600
C34B H34B 0.9600
C34B H34C 0.9600
C35 O35 1.461(6)
C35 C36 1.544(7)
C35 H35 0.9800
C36 O36 1.453(6)
C36 H36A 0.9700
C36 H36B 0.9700
O36 C36A 1.385(6)
C36A C36B 1.486(7)
C36A H36C 0.9700
C36A H36D 0.9700
C36B C36G 1.392(7)
C36B C36C 1.398(7)
C36C C36D 1.419(9)
C36C H36E 0.9300
C36D C36E 1.385(9)
C36D H36F 0.9300
C36E C36F 1.348(8)
C36E H36G 0.9300
C36F C36G 1.354(8)
C36F H36H 0.9300
C36G H36I 0.9300
C41 O41 1.396(6)
C41 O45 1.468(6)
C41 C42 1.580(6)
C41 H41 0.9800
O41 C41A 1.458(8)
C41A H41A 0.9600
C41A H41B 0.9600
C41A H41C 0.9600
C42 O42 1.435(5)
C42 C43 1.522(7)
C42 H42 0.9800
O42 C51 1.431(6)
C43 O43 1.463(5)
C43 C44 1.479(7)
C43 H43 0.9800
O43 C61 1.410(5)
C44 O44 1.430(6)
C44 C45 1.564(7)
C44 H44 0.9800
O44 C44A 1.330(6)
C44A O44A 1.246(6)
C44A C44B 1.493(8)
C44B C44G 1.333(7)
C44B C44C 1.347(8)
C44C C44D 1.359(9)
C44C H44C 0.9300
C44D C44E 1.369(10)
C44D H44D 0.9300
C44E C44F 1.339(9)
C44E H44E 0.9300
C44F C44G 1.418(9)
C44F H44F 0.9300
C44G H44G 0.9300
C45 O45 1.354(6)
C45 C46 1.482(9)
C45 H45 0.9800
C46 H46A 0.9600
C46 H46B 0.9600
C46 H46C 0.9600
C51 O55 1.457(6)
C51 C52 1.533(7)
C51 H51 0.9800
C52 N52A 1.459(7)
C52 C53 1.511(7)
C52 H52 0.9800
N52A N52B 1.235(7)
N52B N52C 1.140(8)
C53 O53 1.390(6)
C53 C54 1.637(7)
C53 H53 0.9800
O53 C53A 1.428(8)
C53A O53A 1.215(9)
C53A C53B 1.442(11)
C53B H53A 0.9600
C53B H53B 0.9600
C53B H53C 0.9600
C54 O54 1.489(7)
C54 C55 1.531(7)
C54 H54 0.9800
O54 C54A 1.403(9)
C54A O54A 1.179(11)
C54A C54B 1.469(15)
C54B H54A 0.9600
C54B H54B 0.9600
C54B H54C 0.9600
C55 O55 1.477(6)
C55 C56 1.569(7)
C55 H55 0.9800
C56 O56 1.337(9)
C56 H56A 0.9700
C56 H56B 0.9700
O56 C56A 1.143(14)
C56A O56A 1.182(17)
C56A C56B 1.586(17)
C56B H56C 0.9600
C56B H56D 0.9600
C56B H56E 0.9600
C61 O65 1.419(5)
C61 C62 1.480(6)
C61 H61 0.9800
C62 N62 1.403(6)
C62 C63 1.566(6)
C62 H62 0.9800
N62 C62B 1.354(6)
N62 C62A 1.447(7)
C62A O62A 1.181(7)
C62A C62C 1.479(8)
C62B O62B 1.223(6)
C62B C62H 1.453(7)
C62C C62D 1.324(8)
C62C C62H 1.417(7)
C62D C62E 1.485(9)
C62D H62D 0.9300
C62E C62F 1.340(9)
C62E H62E 0.9300
C62F C62G 1.296(8)
C62F H62F 0.9300
C62G C62H 1.442(7)
C62G H62G 0.9300
C63 O63 1.455(6)
C63 C64 1.518(7)
C63 H63 0.9800
O63 C63A 1.326(7)
C63A O63A 1.234(8)
C63A C63B 1.506(9)
C63B H63A 0.9600
C63B H63B 0.9600
C63B H63C 0.9600
C64 O64 1.439(6)
C64 C65 1.562(6)
C64 H64 0.9800
O64 C64A 1.408(6)
C64A O64A 1.207(7)
C64A C64B 1.511(9)
C64B H64A 0.9600
C64B H64B 0.9600
C64B H64C 0.9600
C65 O65 1.438(5)
C65 C66 1.487(6)
C65 H65 0.9800
C66 O66 1.424(6)
C66 H66A 0.9700
C66 H66B 0.9700
O66 C66A 1.412(6)
C66A C66B 1.477(7)
C66A H66C 0.9700
C66A H66D 0.9700
C66B C66G 1.378(7)
C66B C66C 1.384(7)
C66C C66D 1.426(8)
C66C H66E 0.9300
C66D C66E 1.340(9)
C66D H66F 0.9300
C66E C66F 1.354(9)
C66E H66G 0.9300
C66F C66G 1.389(8)
C66F H66H 0.9300
C66G H66I 0.9300
C70 C71 1.558(19)
C70 H70A 0.9600
C70 H70B 0.9600
C70 H70C 0.9600
C71 C72 1.526(19)
C71 H71A 0.9700
C71 H71B 0.9700
C72 C73 1.498(19)
C72 H72A 0.9700
C72 H72B 0.9700
C73 C74 1.480(19)
C73 H73A 0.9700
C73 H73B 0.9700
C74 C75 1.51(2)
C74 H74A 0.9700
C74 H74B 0.9700
C75 H75A 0.9600
C75 H75B 0.9600
C75 H75C 0.9600

loop_
_geom_torsion_atom_site_label_1
_geom_torsion_atom_site_label_2
_geom_torsion_atom_site_label_3
_geom_torsion_atom_site_label_4
_geom_torsion
_geom_torsion_publ_flag
O15 C11 O11 C11A -79.1(6) ?
C12 C11 O11 C11A 164.4(5) ?
O11 C11 C12 O12 -174.6(3) ?
O15 C11 C12 O12 67.2(5) ?
O11 C11 C12 C13 66.0(5) ?
O15 C11 C12 C13 -52.2(5) ?
C13 C12 O12 C21 -160.5(4) y
C11 C12 O12 C21 76.3(5) y
O12 C12 C13 O13 51.5(4) ?
C11 C12 C13 O13 172.1(3) ?
O12 C12 C13 C14 -65.7(4) ?
C11 C12 C13 C14 54.9(5) ?
C12 C13 O13 C31 135.3(4) y
C14 C13 O13 C31 -106.3(4) y
O13 C13 C14 O14 73.8(4) ?
C12 C13 C14 O14 -168.4(4) ?
O13 C13 C14 C15 -171.9(4) ?
C12 C13 C14 C15 -54.1(5) ?
C15 C14 O14 C14A 123.9(5) ?
C13 C14 O14 C14A -121.0(4) ?
C14 O14 C14A O14A 9.8(7) ?
C14 O14 C14A C14B -167.1(4) ?
O14A C14A C14B C14G -173.9(6) ?
O14 C14A C14B C14G 2.5(8) ?
O14A C14A C14B C14C 14.0(9) ?
O14 C14A C14B C14C -169.6(5) ?
C14G C14B C14C C14D 10.7(9) ?
C14A C14B C14C C14D -176.9(7) ?
C14B C14C C14D C14E -5.0(11) ?
C14C C14D C14E C14F 1.0(11) ?
C14D C14E C14F C14G -2.8(10) ?
C14A C14B C14G C14F 175.1(6) ?
C14C C14B C14G C14F -12.3(8) ?
C14E C14F C14G C14B 9.0(10) ?
O14 C14 C15 O15 171.9(4) ?
C13 C14 C15 O15 56.6(6) ?
O14 C14 C15 C16 -67.4(6) ?
C13 C14 C15 C16 177.3(5) ?
C16 C15 O15 C11 178.3(4) ?
C14 C15 O15 C11 -59.1(6) ?
O11 C11 O15 C15 -59.6(5) ?
C12 C11 O15 C15 54.1(5) ?
C12 O12 C21 O25 68.4(5) y
C12 O12 C21 C22 -175.0(4) y
O12 C21 C22 N22A 66.4(5) ?
O25 C21 C22 N22A -173.9(4) ?
O12 C21 C22 C23 -56.9(5) ?
O25 C21 C22 C23 62.9(5) ?
C21 C22 N22A N22B -71.3(6) ?
C23 C22 N22A N22B 53.8(6) ?
C22 N22A N22B N22C 167(4) ?
N22A C22 C23 O23 67.7(5) ?
C21 C22 C23 O23 -170.0(4) ?
N22A C22 C23 C24 177.3(4) ?
C21 C22 C23 C24 -60.4(5) ?
C24 C23 O23 C23A 112.0(6) ?
C22 C23 O23 C23A -139.6(5) ?
C23 O23 C23A O23A 1.4(10) ?
C23 O23 C23A C23B -177.7(5) ?
O23 C23 C24 O24 46.4(6) ?
C22 C23 C24 O24 -64.3(5) ?
O23 C23 C24 C25 169.7(5) ?
C22 C23 C24 C25 59.0(6) ?
C23 C24 O24 C24A -94.3(7) ?
C25 C24 O24 C24A 140.8(6) ?
C24 O24 C24A O24A -8.9(11) ?
C24 O24 C24A C24B 167.1(11) ?
O24 C24 C25 O25 62.8(5) ?
C23 C24 C25 O25 -63.9(6) ?
O24 C24 C25 C26 -46.5(6) ?
C23 C24 C25 C26 -173.2(5) ?
C24 C25 O25 C21 62.8(5) ?
C26 C25 O25 C21 178.6(4) ?
O12 C21 O25 C25 54.4(5) ?
C22 C21 O25 C25 -62.0(5) ?
O25 C25 C26 O26 156.8(4) y
C24 C25 C26 O26 -89.0(5) ?
C25 C26 O26 C26A 128.7(7) y
C26 O26 C26A O26A -3.7(12) ?
C26 O26 C26A C26B 178.4(6) ?
C13 O13 C31 O35 -59.7(4) y
C13 O13 C31 C32 178.4(3) y
O13 C31 C32 N32 -60.2(5) ?
O35 C31 C32 N32 -177.4(4) ?
O13 C31 C32 C33 165.5(3) ?
O35 C31 C32 C33 48.3(5) ?
C31 C32 N32 C32B 110.6(5) ?
C33 C32 N32 C32B -115.9(5) ?
C31 C32 N32 C32A -69.3(6) ?
C33 C32 N32 C32A 64.2(5) ?
C32B N32 C32A O32A -178.7(5) ?
C32 N32 C32A O32A 1.3(7) ?
C32B N32 C32A C32C 1.4(5) ?
C32 N32 C32A C32C -178.6(4) ?
C32 N32 C32B O32B 8.1(8) ?
C32A N32 C32B O32B -171.9(5) ?
C32 N32 C32B C32H 178.6(4) ?
C32A N32 C32B C32H -1.4(5) ?
O32A C32A C32C C32H 179.2(5) ?
N32 C32A C32C C32H -0.9(6) ?
O32A C32A C32C C32D 4.3(9) ?
N32 C32A C32C C32D -175.8(5) ?
C32H C32C C32D C32E 10.8(7) ?
C32A C32C C32D C32E -174.4(5) ?
C32C C32D C32E C32F -15.8(9) ?
C32D C32E C32F C32G 11.5(12) ?
C32E C32F C32G C32H -1.2(10) ?
C32A C32C C32H C32G -177.9(6) ?
C32D C32C C32H C32G -2.4(9) ?
C32A C32C C32H C32B 0.0(6) ?
C32D C32C C32H C32B 175.5(4) ?
C32F C32G C32H C32C -2.9(9) ?
C32F C32G C32H C32B 179.6(6) ?
O32B C32B C32H C32C 169.9(6) ?
N32 C32B C32H C32C 0.9(6) ?
O32B C32B C32H C32G -12.1(10) ?
N32 C32B C32H C32G 178.9(6) ?
N32 C32 C33 O33 55.3(5) ?
C31 C32 C33 O33 -167.7(3) ?
N32 C32 C33 C34 176.4(4) ?
C31 C32 C33 C34 -46.6(5) ?
C34 C33 O33 C33A 94.4(5) ?
C32 C33 O33 C33A -144.4(4) ?
C33 O33 C33A O33A 4.5(8) ?
C33 O33 C33A C33B -167.6(4) ?
O33 C33 C34 O34 -70.3(5) ?
C32 C33 C34 O34 171.8(3) ?
O33 C33 C34 C35 173.8(4) ?
C32 C33 C34 C35 55.9(5) ?
C35 C34 O34 C34A -138.5(4) ?
C33 C34 O34 C34A 107.4(4) ?
C34 O34 C34A O34A -11.4(6) ?
C34 O34 C34A C34B 168.2(5) ?
O34 C34 C35 O35 173.3(3) ?
C33 C34 C35 O35 -68.5(4) ?
O34 C34 C35 C36 56.4(5) ?
C33 C34 C35 C36 174.5(4) ?
O13 C31 O35 C35 -178.2(3) ?
C32 C31 O35 C35 -61.2(5) ?
C34 C35 O35 C31 71.7(4) ?
C36 C35 O35 C31 -170.3(4) ?
O35 C35 C36 O36 -72.9(5) y
C34 C35 C36 O36 43.6(5) ?
C35 C36 O36 C36A -159.7(4) ?
C36 O36 C36A C36B 165.5(4) ?
O36 C36A C36B C36G 177.8(4) ?
O36 C36A C36B C36C 0.6(8) ?
C36G C36B C36C C36D 1.5(8) ?
C36A C36B C36C C36D 178.7(6) ?
C36B C36C C36D C36E 1.8(9) ?
C36C C36D C36E C36F -6.4(10) ?
C36D C36E C36F C36G 7.7(10) ?
C36E C36F C36G C36B -4.1(8) ?
C36C C36B C36G C36F -0.5(8) ?
C36A C36B C36G C36F -177.9(5) ?
O45 C41 O41 C41A -78.7(5) ?
C42 C41 O41 C41A 162.9(5) ?
O41 C41 C42 O42 -175.5(4) ?
O45 C41 C42 O42 66.1(5) ?
O41 C41 C42 C43 67.8(5) ?
O45 C41 C42 C43 -50.7(5) ?
C43 C42 O42 C51 -161.2(3) y
C41 C42 O42 C51 79.5(4) y
O42 C42 C43 O43 56.8(4) ?
C41 C42 C43 O43 174.5(3) ?
O42 C42 C43 C44 -64.1(5) ?
C41 C42 C43 C44 53.5(5) ?
C44 C43 O43 C61 -102.0(4) y
C42 C43 O43 C61 137.0(4) y
O43 C43 C44 O44 70.7(5) ?
C42 C43 C44 O44 -171.3(3) ?
O43 C43 C44 C45 -171.3(4) ?
C42 C43 C44 C45 -53.4(5) ?
C43 C44 O44 C44A -122.7(4) ?
C45 C44 O44 C44A 117.6(4) ?
C44 O44 C44A O44A 12.4(7) ?
C44 O44 C44A C44B -166.9(4) ?
O44A C44A C44B C44G -170.1(5) ?
O44 C44A C44B C44G 9.1(7) ?
O44A C44A C44B C44C 16.0(8) ?
O44 C44A C44B C44C -164.7(5) ?
C44G C44B C44C C44D 7.5(9) ?
C44A C44B C44C C44D -178.8(6) ?
C44B C44C C44D C44E -0.8(10) ?
C44C C44D C44E C44F -5.6(11) ?
C44D C44E C44F C44G 5.4(10) ?
C44C C44B C44G C44F -7.5(9) ?
C44A C44B C44G C44F 178.6(5) ?
C44E C44F C44G C44B 1.2(9) ?
O44 C44 C45 O45 174.2(4) ?
C43 C44 C45 O45 54.6(6) ?
O44 C44 C45 C46 -58.0(6) ?
C43 C44 C45 C46 -177.6(5) ?
C46 C45 O45 C41 176.3(5) ?
C44 C45 O45 C41 -55.6(5) ?
O41 C41 O45 C45 -61.9(5) ?
C42 C41 O45 C45 53.6(5) ?
C42 O42 C51 O55 65.6(5) y
C42 O42 C51 C52 -175.0(3) y
O42 C51 C52 N52A 69.8(5) ?
O55 C51 C52 N52A -169.8(4) ?
O42 C51 C52 C53 -59.4(5) ?
O55 C51 C52 C53 61.1(5) ?
C53 C52 N52A N52B 54.0(6) ?
C51 C52 N52A N52B -76.2(6) ?
C52 N52A N52B N52C -18E1(10) ?
N52A C52 C53 O53 58.2(6) ?
C51 C52 C53 O53 -172.3(4) ?
N52A C52 C53 C54 174.2(4) ?
C51 C52 C53 C54 -56.3(5) ?
C52 C53 O53 C53A -139.4(4) ?
C54 C53 O53 C53A 106.9(5) ?
C53 O53 C53A O53A -7.8(7) ?
C53 O53 C53A C53B 175.3(5) ?
O53 C53 C54 O54 54.5(5) ?
C52 C53 C54 O54 -62.7(5) ?
O53 C53 C54 C55 171.3(4) ?
C52 C53 C54 C55 54.0(5) ?
C55 C54 O54 C54A 142.5(5) ?
C53 C54 O54 C54A -98.8(5) ?
C54 O54 C54A O54A -5.6(9) ?
C54 O54 C54A C54B 168.9(7) ?
O54 C54 C55 O55 59.7(5) ?
C53 C54 C55 O55 -57.4(5) ?
O54 C54 C55 C56 -51.3(6) ?
C53 C54 C55 C56 -168.4(4) ?
O42 C51 O55 C55 57.2(5) ?
C52 C51 O55 C55 -58.3(5) ?
C54 C55 O55 C51 59.2(5) ?
C56 C55 O55 C51 178.0(3) ?
O55 C55 C56 O56 179.0(5) y
C54 C55 C56 O56 -62.2(7) ?
C55 C56 O56 C56A -98.3(10) y
C56 O56 C56A O56A 4.6(14) ?
C56 O56 C56A C56B -177.8(7) ?
C43 O43 C61 O65 -64.1(4) y
C43 O43 C61 C62 176.2(3) y
O43 C61 C62 N62 -61.7(5) ?
O65 C61 C62 N62 -176.3(4) ?
O43 C61 C62 C63 163.9(3) ?
O65 C61 C62 C63 49.3(5) ?
C61 C62 N62 C62B -69.6(6) ?
C63 C62 N62 C62B 63.8(5) ?
C61 C62 N62 C62A 113.5(5) ?
C63 C62 N62 C62A -113.1(5) ?
C62B N62 C62A O62A -170.8(5) ?
C62 N62 C62A O62A 6.4(8) ?
C62B N62 C62A C62C 0.2(6) ?
C62 N62 C62A C62C 177.4(4) ?
C62 N62 C62B O62B 1.3(8) ?
C62A N62 C62B O62B 178.6(5) ?
C62 N62 C62B C62H -175.8(4) ?
C62A N62 C62B C62H 1.5(5) ?
O62A C62A C62C C62D -2.5(11) ?
N62 C62A C62C C62D -172.2(6) ?
O62A C62A C62C C62H 167.8(6) ?
N62 C62A C62C C62H -1.9(5) ?
C62H C62C C62D C62E 10.6(9) ?
C62A C62C C62D C62E 178.9(6) ?
C62C C62D C62E C62F -5.5(8) ?
C62D C62E C62F C62G 2.6(11) ?
C62E C62F C62G C62H -3.5(10) ?
C62D C62C C62H C62G -11.3(8) ?
C62A C62C C62H C62G 178.0(4) ?
C62D C62C C62H C62B 173.6(5) ?
C62A C62C C62H C62B 2.9(6) ?
C62F C62G C62H C62C 6.8(7) ?
C62F C62G C62H C62B -179.3(5) ?
O62B C62B C62H C62C -180.0(5) ?
N62 C62B C62H C62C -2.8(5) ?
O62B C62B C62H C62G 6.0(8) ?
N62 C62B C62H C62G -176.8(5) ?
N62 C62 C63 O63 55.4(5) ?
C61 C62 C63 O63 -167.8(3) ?
N62 C62 C63 C64 175.5(4) ?
C61 C62 C63 C64 -47.7(5) ?
C64 C63 O63 C63A 96.7(5) ?
C62 C63 O63 C63A -142.6(4) ?
C63 O63 C63A O63A -0.8(7) ?
C63 O63 C63A C63B -172.5(5) ?
O63 C63 C64 O64 -71.3(5) ?
C62 C63 C64 O64 169.9(3) ?
O63 C63 C64 C65 174.8(4) ?
C62 C63 C64 C65 56.0(5) ?
C63 C64 O64 C64A 106.0(4) ?
C65 C64 O64 C64A -140.3(4) ?
C64 O64 C64A O64A -6.9(6) ?
C64 O64 C64A C64B 168.4(5) ?
O64 C64 C65 O65 174.7(3) ?
C63 C64 C65 O65 -67.9(4) ?
O64 C64 C65 C66 53.2(5) ?
C63 C64 C65 C66 170.6(4) ?
O43 C61 O65 C65 -177.7(3) ?
C62 C61 O65 C65 -63.1(4) ?
C66 C65 O65 C61 -168.0(3) ?
C64 C65 O65 C61 71.6(4) ?
O65 C65 C66 O66 -70.6(5) y
C64 C65 C66 O66 47.3(5) ?
C65 C66 O66 C66A -160.1(4) ?
C66 O66 C66A C66B 165.3(4) ?
O66 C66A C66B C66G 179.0(4) ?
O66 C66A C66B C66C -2.2(8) ?
C66G C66B C66C C66D 3.5(8) ?
C66A C66B C66C C66D -175.3(6) ?
C66B C66C C66D C66E -5.4(9) ?
C66C C66D C66E C66F 2.5(10) ?
C66D C66E C66F C66G 2.1(10) ?
C66C C66B C66G C66F 1.1(8) ?
C66A C66B C66G C66F 180.0(5) ?
C66E C66F C66G C66B -4.0(9) ?
C70 C71 C72 C73 68(4) ?
C71 C72 C73 C74 -170(4) ?
C72 C73 C74 C75 -148(4) ?
C12 O12 C21 H21 -55 y
C21 O12 C12 H12 -43 y
C13 O13 C31 H31 59 y
C31 O13 C13 H13 14 y
C42 O42 C51 H51 -57 y
C51 O42 C42 H42 -41 y
C43 O43 C61 H61 56 y
C61 O43 C43 H43 19 y
